data_4510481
loop_
_publ_author_name
'Ottenbacher, Roman V.'
'Samsonenko, Denis G.'
'Talsi, Evgenii P.'
'Bryliakov, Konstantin P.'

_publ_section_title
;
 Highly Enantioselective Bioinspired Epoxidation of Electron-Deficient
 Olefins with H2O2on Aminopyridine Mn Catalysts
;
_journal_issue 5
_journal_name_full 'ACS Catalysis'
_journal_page_first 1599
_journal_paper_doi 10.1021/cs500333c
_journal_volume 4
_journal_year 2014
_chemical_absolute_configuration rmad
_chemical_formula_structural '(Mn (C28 H44 N6) (S O3 C F3)2)'
_chemical_formula_sum 'C30 H44 F6 Mn N6 O6 S2'
_chemical_formula_weight 817.77
_chemical_name_systematic
;
 (2S,2'S)-1,1'-bis((4-dimethylamino-3,5-dimethylpyridin-2-yl)methyl)-2,2'-bipyrrolidine 
manganese(II) bis(trifluoromethanesulfonate)
;
_space_group_crystal_system monoclinic
_space_group_IT_number 4
_space_group_name_Hall 'P 2yb'
_space_group_name_H-M_alt 'P 1 21 1'
_symmetry_space_group_name_Hall 'P 2yb'
_symmetry_space_group_name_H-M 'P 1 21 1'
_atom_sites_solution_hydrogens geom
_atom_sites_solution_primary direct
_atom_sites_solution_secondary difmap
_audit_creation_method SHELXL-2013
_cell_angle_alpha 90
_cell_angle_beta 110.5060(8)
_cell_angle_gamma 90
_cell_formula_units_Z 2
_cell_length_a 8.6096(2)
_cell_length_b 19.9107(5)
_cell_length_c 11.0566(3)
_cell_measurement_reflns_used 8318
_cell_measurement_temperature 150(2)
_cell_measurement_theta_max 28.28
_cell_measurement_theta_min 2.53
_cell_volume 1775.26(8)
_computing_cell_refinement 'SAINT (Bruker-AXS, 2004)'
_computing_data_collection 'APEX2 (Bruker-AXS, 2004)'
_computing_data_reduction 'SAINT (Bruker-AXS, 2004)'
_computing_molecular_graphics 'SHELXTL (Bruker-AXS, 2004)'
_computing_publication_material 'CIFTAB-2013 (Sheldrick, 2013)'
_computing_structure_refinement 'SHELXL-2013 (Sheldrick, 2013)'
_computing_structure_solution 'SHELXS-2013 (Sheldrick, 2013)'
_diffrn_ambient_temperature 150(2)
_diffrn_detector_area_resol_mean 25
_diffrn_measured_fraction_theta_full 1.000
_diffrn_measured_fraction_theta_max 1.000
_diffrn_measurement_device_type 'Bruker Apex Duo'
_diffrn_measurement_method '\f scans'
_diffrn_radiation_monochromator graphite
_diffrn_radiation_probe x-ray
_diffrn_radiation_source 'fine-focus sealed tube'
_diffrn_radiation_type MoK\a
_diffrn_radiation_wavelength 0.71073
_diffrn_reflns_av_R_equivalents 0.0149
_diffrn_reflns_av_unetI/netI 0.0280
_diffrn_reflns_Laue_measured_fraction_full 1.000
_diffrn_reflns_Laue_measured_fraction_max 1.000
_diffrn_reflns_limit_h_max 11
_diffrn_reflns_limit_h_min -9
_diffrn_reflns_limit_k_max 26
_diffrn_reflns_limit_k_min -25
_diffrn_reflns_limit_l_max 7
_diffrn_reflns_limit_l_min -14
_diffrn_reflns_number 12429
_diffrn_reflns_point_group_measured_fraction_full 0.971
_diffrn_reflns_point_group_measured_fraction_max 0.945
_diffrn_reflns_theta_full 25.000
_diffrn_reflns_theta_max 28.298
_diffrn_reflns_theta_min 1.966
_diffrn_source 'sealed X-ray tube'
_exptl_absorpt_coefficient_mu 0.572
_exptl_absorpt_correction_T_max 0.7457
_exptl_absorpt_correction_T_min 0.6703
_exptl_absorpt_correction_type multi-scan
_exptl_absorpt_process_details 'SADABS (Bruker-AXS, 2004)'
_exptl_crystal_colour rose
_exptl_crystal_density_diffrn 1.530
_exptl_crystal_description stick
_exptl_crystal_F_000 850
_exptl_crystal_size_max 0.460
_exptl_crystal_size_mid 0.160
_exptl_crystal_size_min 0.160
_refine_diff_density_max 0.440
_refine_diff_density_min -0.403
_refine_diff_density_rms 0.058
_refine_ls_abs_structure_details
;
 Flack x determined using 3579 quotients [(I+)-(I-)]/[(I+)+(I-)]
 (Parsons and Flack (2004), Acta Cryst. A60, s61).
;
_refine_ls_abs_structure_Flack -0.005(5)
_refine_ls_extinction_method none
_refine_ls_goodness_of_fit_ref 1.028
_refine_ls_hydrogen_treatment constr
_refine_ls_matrix_type full
_refine_ls_number_parameters 460
_refine_ls_number_reflns 8358
_refine_ls_number_restraints 1
_refine_ls_restrained_S_all 1.028
_refine_ls_R_factor_all 0.0328
_refine_ls_R_factor_gt 0.0314
_refine_ls_shift/su_max 0.001
_refine_ls_shift/su_mean 0.000
_refine_ls_structure_factor_coef Fsqd
_refine_ls_weighting_details 'w=1/[\s^2^(Fo^2^)+(0.0530P)^2^+0.5681P] where P=(Fo^2^+2Fc^2^)/3'
_refine_ls_weighting_scheme calc
_refine_ls_wR_factor_gt 0.0837
_refine_ls_wR_factor_ref 0.0847
_reflns_Friedel_coverage 0.840
_reflns_Friedel_fraction_full 0.941
_reflns_Friedel_fraction_max 0.888
_reflns_number_gt 8080
_reflns_number_total 8358
_reflns_threshold_expression >2\s(I)
_cod_data_source_file cs500333c_si_002.cif
_cod_data_source_block complex_7
_cod_depositor_comments 'Adding full bibliography for 4510477--4510481.cif.'
_cod_database_code 4510481
_shelx_space_group_comment
;
The symmetry employed for this shelxl refinement is uniquely defined
by the following loop, which should always be used as a source of
symmetry information in preference to the above space-group names.
They are only intended as comments.
;
_shelx_estimated_absorpt_t_min 0.779
_shelx_estimated_absorpt_t_max 0.914

loop_
_space_group_symop_operation_xyz
'x, y, z'
'-x, y+1/2, -z'

loop_
_atom_site_label
_atom_site_type_symbol
_atom_site_fract_x
_atom_site_fract_y
_atom_site_fract_z
_atom_site_U_iso_or_equiv
_atom_site_adp_type
_atom_site_occupancy
_atom_site_site_symmetry_order
_atom_site_calc_flag
_atom_site_refinement_flags_posn
_atom_site_refinement_flags_adp
Mn1 Mn 0.62075(5) 0.05951(2) 0.89721(4) 0.01326(9) Uani 1 1 d . .
N1 N 0.8157(3) -0.00437(13) 1.0330(2) 0.0170(5) Uani 1 1 d . .
N2 N 0.8218(3) 0.04768(12) 0.8051(2) 0.0156(4) Uani 1 1 d . .
N3 N 0.7432(3) 0.16170(12) 0.9350(2) 0.0144(4) Uani 1 1 d . .
N4 N 0.4601(3) 0.12748(12) 0.7398(2) 0.0148(4) Uani 1 1 d . .
N5 N 1.2329(3) -0.10651(14) 1.2852(3) 0.0240(5) Uani 1 1 d . .
N6 N 0.1509(3) 0.27300(13) 0.4962(2) 0.0223(5) Uani 1 1 d . .
C1 C 0.8287(4) -0.01654(15) 1.1561(3) 0.0185(5) Uani 1 1 d . .
H1 H 0.7423 -0.0010 1.1838 0.022 Uiso 1 1 calc R U
C2 C 0.9605(4) -0.05034(15) 1.2449(3) 0.0181(5) Uani 1 1 d . .
C3 C 1.0858(3) -0.07430(14) 1.2023(3) 0.0176(5) Uani 1 1 d . .
C4 C 1.0721(3) -0.06378(14) 1.0729(3) 0.0168(5) Uani 1 1 d . .
C5 C 0.9358(3) -0.02821(14) 0.9929(3) 0.0154(5) Uani 1 1 d . .
C6 C 0.9093(4) -0.01645(15) 0.8516(3) 0.0189(6) Uani 1 1 d . .
H6A H 1.0180 -0.0157 0.8398 0.023 Uiso 1 1 calc R U
H6B H 0.8435 -0.0539 0.7997 0.023 Uiso 1 1 calc R U
C7 C 0.9663(4) -0.05413(17) 1.3831(3) 0.0240(6) Uani 1 1 d . .
H7A H 1.0651 -0.0791 1.4352 0.036 Uiso 1 1 calc R U
H7B H 0.8669 -0.0771 1.3858 0.036 Uiso 1 1 calc R U
H7C H 0.9707 -0.0086 1.4179 0.036 Uiso 1 1 calc R U
C8 C 1.2026(4) -0.08898(16) 1.0229(3) 0.0235(6) Uani 1 1 d . .
H8A H 1.2890 -0.1126 1.0921 0.035 Uiso 1 1 calc R U
H8B H 1.2520 -0.0509 0.9932 0.035 Uiso 1 1 calc R U
H8C H 1.1521 -0.1199 0.9508 0.035 Uiso 1 1 calc R U
C9 C 1.2206(5) -0.1567(2) 1.3771(3) 0.0323(7) Uani 1 1 d . .
H9A H 1.3316 -0.1735 1.4271 0.048 Uiso 1 1 calc R U
H9B H 1.1510 -0.1940 1.3304 0.048 Uiso 1 1 calc R U
H9C H 1.1710 -0.1364 1.4357 0.048 Uiso 1 1 calc R U
C10 C 1.3716(4) -0.05966(19) 1.3331(3) 0.0312(7) Uani 1 1 d . .
H10A H 1.4695 -0.0835 1.3901 0.047 Uiso 1 1 calc R U
H10B H 1.3423 -0.0235 1.3812 0.047 Uiso 1 1 calc R U
H10C H 1.3961 -0.0406 1.2600 0.047 Uiso 1 1 calc R U
C11 C 0.7728(3) 0.05165(16) 0.6614(2) 0.0190(5) Uani 1 1 d . .
H11A H 0.6876 0.0868 0.6259 0.023 Uiso 1 1 calc R U
H11B H 0.7278 0.0081 0.6210 0.023 Uiso 1 1 calc R U
C12 C 0.9326(4) 0.0693(2) 0.6366(3) 0.0285(7) Uani 1 1 d . .
H12A H 0.9078 0.0971 0.5579 0.034 Uiso 1 1 calc R U
H12B H 0.9909 0.0280 0.6261 0.034 Uiso 1 1 calc R U
C13 C 1.0383(4) 0.10875(19) 0.7568(3) 0.0263(6) Uani 1 1 d . .
H13A H 1.0516 0.1560 0.7343 0.032 Uiso 1 1 calc R U
H13B H 1.1495 0.0882 0.7957 0.032 Uiso 1 1 calc R U
C14 C 0.9414(3) 0.10495(15) 0.8519(3) 0.0174(5) Uani 1 1 d . .
H14 H 1.0203 0.0948 0.9407 0.021 Uiso 1 1 calc R U
C15 C 0.8498(3) 0.17034(15) 0.8544(3) 0.0159(5) Uani 1 1 d . .
H15 H 0.7794 0.1833 0.7644 0.019 Uiso 1 1 calc R U
C16 C 0.9705(4) 0.22856(16) 0.9186(3) 0.0211(6) Uani 1 1 d . .
H16A H 1.0810 0.2204 0.9126 0.025 Uiso 1 1 calc R U
H16B H 0.9272 0.2719 0.8762 0.025 Uiso 1 1 calc R U
C17 C 0.9815(4) 0.22933(17) 1.0599(3) 0.0239(6) Uani 1 1 d . .
H17A H 0.9494 0.2739 1.0834 0.029 Uiso 1 1 calc R U
H17B H 1.0957 0.2189 1.1181 0.029 Uiso 1 1 calc R U
C18 C 0.8601(3) 0.17505(15) 1.0695(3) 0.0185(5) Uani 1 1 d . .
H18A H 0.9208 0.1336 1.1078 0.022 Uiso 1 1 calc R U
H18B H 0.7981 0.1908 1.1245 0.022 Uiso 1 1 calc R U
C19 C 0.6077(3) 0.21199(14) 0.8975(3) 0.0161(5) Uani 1 1 d . .
H19A H 0.6534 0.2565 0.8879 0.019 Uiso 1 1 calc R U
H19B H 0.5599 0.2155 0.9667 0.019 Uiso 1 1 calc R U
C20 C 0.4723(3) 0.19304(14) 0.7718(3) 0.0147(5) Uani 1 1 d . .
C21 C 0.3662(4) 0.24144(14) 0.6949(3) 0.0173(5) Uani 1 1 d . .
C22 C 0.2516(3) 0.22216(14) 0.5736(3) 0.0155(5) Uani 1 1 d . .
C23 C 0.2450(3) 0.15408(14) 0.5368(3) 0.0145(5) Uani 1 1 d . .
C24 C 0.3480(3) 0.10959(14) 0.6254(3) 0.0152(5) Uani 1 1 d . .
H24 H 0.3386 0.0632 0.6037 0.018 Uiso 1 1 calc R U
C25 C 0.1419(3) 0.12775(15) 0.4048(3) 0.0192(6) Uani 1 1 d . .
H25A H 0.0759 0.1645 0.3526 0.029 Uiso 1 1 calc R U
H25B H 0.0678 0.0923 0.4140 0.029 Uiso 1 1 calc R U
H25C H 0.2152 0.1094 0.3623 0.029 Uiso 1 1 calc R U
C26 C 0.3710(5) 0.31176(16) 0.7471(3) 0.0289(7) Uani 1 1 d . .
H26A H 0.2895 0.3398 0.6827 0.043 Uiso 1 1 calc R U
H26B H 0.4821 0.3307 0.7661 0.043 Uiso 1 1 calc R U
H26C H 0.3446 0.3105 0.8264 0.043 Uiso 1 1 calc R U
C27 C 0.2292(5) 0.31906(19) 0.4327(4) 0.0348(8) Uani 1 1 d . .
H27A H 0.1473 0.3519 0.3821 0.052 Uiso 1 1 calc R U
H27B H 0.2724 0.2938 0.3753 0.052 Uiso 1 1 calc R U
H27C H 0.3205 0.3426 0.4980 0.052 Uiso 1 1 calc R U
C28 C -0.0226(4) 0.25943(18) 0.4197(3) 0.0294(7) Uani 1 1 d . .
H28A H -0.0736 0.3000 0.3721 0.044 Uiso 1 1 calc R U
H28B H -0.0818 0.2462 0.4771 0.044 Uiso 1 1 calc R U
H28C H -0.0287 0.2230 0.3585 0.044 Uiso 1 1 calc R U
O11 O 0.5247(3) 0.08316(12) 1.0557(2) 0.0229(4) Uani 1 1 d . .
O12 O 0.2797(3) 0.07523(13) 1.1169(2) 0.0295(5) Uani 1 1 d . .
O13 O 0.3759(3) 0.18425(13) 1.0714(3) 0.0312(5) Uani 1 1 d . .
S1 S 0.41461(8) 0.11608(4) 1.11190(7) 0.01804(14) Uani 1 1 d . .
C1S C 0.5488(4) 0.12378(18) 1.2821(3) 0.0247(6) Uani 1 1 d . .
F11 F 0.5978(3) 0.06348(13) 1.33447(19) 0.0415(5) Uani 1 1 d . .
F12 F 0.6839(3) 0.15897(13) 1.2956(2) 0.0387(5) Uani 1 1 d . .
F13 F 0.4706(3) 0.15416(15) 1.3510(2) 0.0473(6) Uani 1 1 d . .
O21 O 0.4489(3) -0.02375(11) 0.8493(2) 0.0265(5) Uani 1 1 d . .
O22 O 0.2209(3) -0.08237(13) 0.6922(3) 0.0356(6) Uani 1 1 d . .
O23 O 0.4757(4) -0.05863(15) 0.6478(3) 0.0434(7) Uani 1 1 d . .
S2 S 0.39632(10) -0.07071(4) 0.74056(7) 0.02186(16) Uani 1 1 d . .
C2S C 0.4845(4) -0.15081(16) 0.8132(3) 0.0251(6) Uani 1 1 d . .
F21 F 0.4220(3) -0.17003(12) 0.9009(2) 0.0470(6) Uani 1 1 d . .
F22 F 0.4511(4) -0.19794(11) 0.7229(3) 0.0463(6) Uani 1 1 d . .
F23 F 0.6477(3) -0.14714(12) 0.8686(3) 0.0497(7) Uani 1 1 d . .

loop_
_atom_site_aniso_label
_atom_site_aniso_U_11
_atom_site_aniso_U_22
_atom_site_aniso_U_33
_atom_site_aniso_U_23
_atom_site_aniso_U_13
_atom_site_aniso_U_12
Mn1 0.01201(17) 0.01475(19) 0.01151(17) 0.00145(15) 0.00222(13) 0.00088(15)
N1 0.0171(11) 0.0204(12) 0.0132(10) 0.0025(9) 0.0051(9) 0.0032(9)
N2 0.0161(10) 0.0191(12) 0.0104(9) 0.0020(8) 0.0033(8) 0.0018(9)
N3 0.0120(10) 0.0201(11) 0.0088(9) -0.0005(8) 0.0009(8) 0.0003(9)
N4 0.0127(10) 0.0155(11) 0.0140(10) 0.0001(8) 0.0019(8) -0.0007(8)
N5 0.0219(12) 0.0246(13) 0.0228(12) 0.0089(10) 0.0044(10) 0.0072(10)
N6 0.0217(12) 0.0178(12) 0.0196(12) 0.0045(9) -0.0024(10) 0.0012(10)
C1 0.0187(13) 0.0231(14) 0.0147(12) 0.0031(10) 0.0072(10) 0.0039(11)
C2 0.0220(14) 0.0183(13) 0.0132(12) 0.0020(10) 0.0051(10) -0.0009(11)
C3 0.0174(12) 0.0164(13) 0.0156(12) 0.0036(10) 0.0015(10) 0.0024(10)
C4 0.0186(13) 0.0148(13) 0.0166(12) 0.0017(10) 0.0057(10) 0.0016(10)
C5 0.0160(12) 0.0146(12) 0.0150(12) 0.0020(9) 0.0047(10) 0.0009(10)
C6 0.0220(14) 0.0217(14) 0.0137(12) 0.0024(10) 0.0072(11) 0.0080(11)
C7 0.0298(16) 0.0280(16) 0.0143(12) 0.0034(11) 0.0080(11) 0.0043(12)
C8 0.0229(14) 0.0242(15) 0.0241(14) 0.0037(12) 0.0093(12) 0.0092(12)
C9 0.040(2) 0.0263(16) 0.0257(15) 0.0084(14) 0.0057(14) 0.0082(15)
C10 0.0236(16) 0.0371(19) 0.0261(16) 0.0030(14) 0.0001(13) 0.0045(14)
C11 0.0193(12) 0.0263(15) 0.0102(10) 0.0031(11) 0.0035(9) 0.0030(11)
C12 0.0284(15) 0.044(2) 0.0167(12) 0.0024(14) 0.0125(11) 0.0009(15)
C13 0.0222(14) 0.0354(17) 0.0267(15) -0.0032(13) 0.0154(12) -0.0044(13)
C14 0.0137(12) 0.0241(14) 0.0141(12) 0.0007(10) 0.0044(10) 0.0000(10)
C15 0.0149(12) 0.0208(13) 0.0114(11) 0.0016(10) 0.0040(9) -0.0022(10)
C16 0.0181(13) 0.0229(15) 0.0211(13) -0.0004(11) 0.0052(11) -0.0062(11)
C17 0.0213(15) 0.0263(15) 0.0203(14) -0.0049(12) 0.0024(11) -0.0064(12)
C18 0.0159(12) 0.0239(14) 0.0112(11) -0.0007(10) -0.0009(10) -0.0012(10)
C19 0.0144(12) 0.0162(13) 0.0142(12) -0.0013(9) 0.0006(10) 0.0011(10)
C20 0.0124(12) 0.0172(13) 0.0136(12) 0.0002(9) 0.0036(10) 0.0002(10)
C21 0.0179(13) 0.0135(13) 0.0173(12) -0.0009(10) 0.0020(11) -0.0009(10)
C22 0.0116(12) 0.0173(13) 0.0163(12) 0.0016(10) 0.0032(10) -0.0003(10)
C23 0.0123(11) 0.0188(13) 0.0119(11) 0.0011(9) 0.0036(9) -0.0001(10)
C24 0.0140(11) 0.0144(12) 0.0154(12) 0.0003(10) 0.0028(9) 0.0002(10)
C25 0.0164(12) 0.0234(15) 0.0135(12) -0.0017(10) -0.0002(10) 0.0004(11)
C26 0.0319(17) 0.0151(14) 0.0272(16) -0.0040(12) -0.0052(13) 0.0040(13)
C27 0.042(2) 0.0253(17) 0.0311(18) 0.0113(13) 0.0055(16) 0.0000(14)
C28 0.0223(15) 0.0298(17) 0.0257(16) -0.0016(13) -0.0048(13) 0.0080(13)
O11 0.0234(10) 0.0277(11) 0.0172(9) -0.0013(8) 0.0065(8) 0.0050(9)
O12 0.0167(10) 0.0388(15) 0.0290(11) 0.0034(10) 0.0032(9) -0.0066(9)
O13 0.0281(12) 0.0264(12) 0.0420(14) 0.0047(11) 0.0159(11) 0.0060(10)
S1 0.0131(3) 0.0221(4) 0.0182(3) -0.0011(3) 0.0045(2) 0.0004(3)
C1S 0.0189(13) 0.0370(18) 0.0197(13) -0.0083(13) 0.0086(11) -0.0062(13)
F11 0.0432(12) 0.0498(14) 0.0218(9) 0.0063(11) -0.0007(8) -0.0043(12)
F12 0.0270(10) 0.0583(15) 0.0298(11) -0.0144(10) 0.0089(9) -0.0200(10)
F13 0.0391(12) 0.0743(18) 0.0361(12) -0.0245(12) 0.0227(10) -0.0073(12)
O21 0.0309(12) 0.0197(11) 0.0257(11) -0.0045(9) 0.0057(9) -0.0073(9)
O22 0.0297(12) 0.0262(12) 0.0354(13) -0.0011(10) -0.0078(10) -0.0028(10)
O23 0.071(2) 0.0352(15) 0.0319(13) 0.0038(11) 0.0280(14) -0.0086(14)
S2 0.0295(4) 0.0158(3) 0.0168(3) 0.0015(3) 0.0038(3) -0.0029(3)
C2S 0.0289(16) 0.0200(15) 0.0281(15) 0.0049(12) 0.0122(13) 0.0032(12)
F21 0.0667(16) 0.0383(14) 0.0506(14) 0.0248(11) 0.0390(13) 0.0198(12)
F22 0.0666(17) 0.0220(11) 0.0489(14) -0.0067(10) 0.0184(13) 0.0048(10)
F23 0.0307(12) 0.0379(14) 0.0713(18) 0.0073(12) 0.0062(12) 0.0089(10)

loop_
_atom_type_symbol
_atom_type_description
_atom_type_scat_dispersion_real
_atom_type_scat_dispersion_imag
_atom_type_scat_source
C C 0.0033 0.0016 'International Tables Vol C Tables 4.2.6.8 and 6.1.1.4'
H H 0.0000 0.0000 'International Tables Vol C Tables 4.2.6.8 and 6.1.1.4'
N N 0.0061 0.0033 'International Tables Vol C Tables 4.2.6.8 and 6.1.1.4'
O O 0.0106 0.0060 'International Tables Vol C Tables 4.2.6.8 and 6.1.1.4'
F F 0.0171 0.0103 'International Tables Vol C Tables 4.2.6.8 and 6.1.1.4'
S S 0.1246 0.1234 'International Tables Vol C Tables 4.2.6.8 and 6.1.1.4'
Mn Mn 0.3368 0.7283 'International Tables Vol C Tables 4.2.6.8 and 6.1.1.4'

loop_
_geom_angle_atom_site_label_1
_geom_angle_atom_site_label_2
_geom_angle_atom_site_label_3
_geom_angle
_geom_angle_publ_flag
N1 Mn1 N2 74.56(8) yes
N1 Mn1 N3 101.39(9) yes
N1 Mn1 N4 168.56(8) yes
N1 Mn1 O11 89.44(8) yes
N3 Mn1 N2 78.48(8) yes
N4 Mn1 N2 94.17(8) yes
N4 Mn1 N3 73.92(8) yes
O11 Mn1 N2 155.35(8) yes
O11 Mn1 N3 86.69(8) yes
O11 Mn1 N4 100.55(8) yes
O21 Mn1 N1 90.96(9) yes
O21 Mn1 N2 111.63(9) yes
O21 Mn1 N3 165.96(9) yes
O21 Mn1 N4 95.10(9) yes
O21 Mn1 O11 86.80(9) yes
C1 N1 Mn1 124.19(19) ?
C5 N1 Mn1 117.75(18) ?
C5 N1 C1 117.9(2) ?
C6 N2 Mn1 107.65(16) ?
C6 N2 C11 109.6(2) ?
C6 N2 C14 109.3(2) ?
C11 N2 Mn1 119.16(17) ?
C11 N2 C14 103.3(2) ?
C14 N2 Mn1 107.47(16) ?
C15 N3 Mn1 109.68(17) ?
C15 N3 C18 103.4(2) ?
C18 N3 Mn1 116.76(17) ?
C19 N3 Mn1 106.61(16) ?
C19 N3 C15 110.0(2) ?
C19 N3 C18 110.3(2) ?
C20 N4 Mn1 114.10(17) ?
C24 N4 Mn1 127.72(19) ?
C24 N4 C20 118.0(2) ?
C3 N5 C9 119.5(3) ?
C3 N5 C10 112.0(3) ?
C9 N5 C10 115.8(3) ?
C22 N6 C27 117.0(3) ?
C22 N6 C28 120.3(3) ?
C27 N6 C28 112.9(3) ?
N1 C1 H1 118.0 ?
N1 C1 C2 124.1(3) ?
C2 C1 H1 118.0 ?
C1 C2 C3 117.5(2) ?
C1 C2 C7 117.9(3) ?
C3 C2 C7 124.4(3) ?
C2 C3 N5 123.3(2) ?
C2 C3 C4 119.3(2) ?
C4 C3 N5 117.3(2) ?
C3 C4 C8 121.1(3) ?
C5 C4 C3 118.3(3) ?
C5 C4 C8 120.6(3) ?
N1 C5 C4 123.0(3) ?
N1 C5 C6 115.4(2) ?
C4 C5 C6 121.5(2) ?
N2 C6 C5 111.5(2) ?
N2 C6 H6A 109.3 ?
N2 C6 H6B 109.3 ?
C5 C6 H6A 109.3 ?
C5 C6 H6B 109.3 ?
H6A C6 H6B 108.0 ?
C2 C7 H7A 109.5 ?
C2 C7 H7B 109.5 ?
C2 C7 H7C 109.5 ?
H7A C7 H7B 109.5 ?
H7A C7 H7C 109.5 ?
H7B C7 H7C 109.5 ?
C4 C8 H8A 109.5 ?
C4 C8 H8B 109.5 ?
C4 C8 H8C 109.5 ?
H8A C8 H8B 109.5 ?
H8A C8 H8C 109.5 ?
H8B C8 H8C 109.5 ?
N5 C9 H9A 109.5 ?
N5 C9 H9B 109.5 ?
N5 C9 H9C 109.5 ?
H9A C9 H9B 109.5 ?
H9A C9 H9C 109.5 ?
H9B C9 H9C 109.5 ?
N5 C10 H10A 109.5 ?
N5 C10 H10B 109.5 ?
N5 C10 H10C 109.5 ?
H10A C10 H10B 109.5 ?
H10A C10 H10C 109.5 ?
H10B C10 H10C 109.5 ?
N2 C11 H11A 110.7 ?
N2 C11 H11B 110.7 ?
N2 C11 C12 105.3(2) ?
H11A C11 H11B 108.8 ?
C12 C11 H11A 110.7 ?
C12 C11 H11B 110.7 ?
C11 C12 H12A 110.7 ?
C11 C12 H12B 110.7 ?
C11 C12 C13 105.0(2) ?
H12A C12 H12B 108.8 ?
C13 C12 H12A 110.7 ?
C13 C12 H12B 110.7 ?
C12 C13 H13A 110.7 ?
C12 C13 H13B 110.7 ?
C12 C13 C14 105.3(2) ?
H13A C13 H13B 108.8 ?
C14 C13 H13A 110.7 ?
C14 C13 H13B 110.7 ?
N2 C14 C13 105.6(2) ?
N2 C14 H14 109.4 ?
N2 C14 C15 110.9(2) ?
C13 C14 H14 109.4 ?
C15 C14 C13 111.9(2) ?
C15 C14 H14 109.4 ?
N3 C15 C14 109.9(2) ?
N3 C15 H15 109.8 ?
N3 C15 C16 105.4(2) ?
C14 C15 H15 109.8 ?
C14 C15 C16 112.1(2) ?
C16 C15 H15 109.8 ?
C15 C16 H16A 110.7 ?
C15 C16 H16B 110.7 ?
H16A C16 H16B 108.8 ?
C17 C16 C15 105.4(2) ?
C17 C16 H16A 110.7 ?
C17 C16 H16B 110.7 ?
C16 C17 H17A 110.7 ?
C16 C17 H17B 110.7 ?
C16 C17 C18 105.3(2) ?
H17A C17 H17B 108.8 ?
C18 C17 H17A 110.7 ?
C18 C17 H17B 110.7 ?
N3 C18 C17 107.1(2) ?
N3 C18 H18A 110.3 ?
N3 C18 H18B 110.3 ?
C17 C18 H18A 110.3 ?
C17 C18 H18B 110.3 ?
H18A C18 H18B 108.6 ?
N3 C19 H19A 109.3 ?
N3 C19 H19B 109.3 ?
N3 C19 C20 111.4(2) ?
H19A C19 H19B 108.0 ?
C20 C19 H19A 109.3 ?
C20 C19 H19B 109.3 ?
N4 C20 C19 116.5(2) ?
N4 C20 C21 122.4(2) ?
C21 C20 C19 121.1(2) ?
C20 C21 C22 118.8(3) ?
C20 C21 C26 118.9(3) ?
C22 C21 C26 122.1(3) ?
N6 C22 C21 117.2(3) ?
N6 C22 C23 124.1(2) ?
C23 C22 C21 118.6(2) ?
C22 C23 C25 124.2(2) ?
C24 C23 C22 117.3(2) ?
C24 C23 C25 118.3(3) ?
N4 C24 C23 124.5(3) ?
N4 C24 H24 117.7 ?
C23 C24 H24 117.7 ?
C23 C25 H25A 109.5 ?
C23 C25 H25B 109.5 ?
C23 C25 H25C 109.5 ?
H25A C25 H25B 109.5 ?
H25A C25 H25C 109.5 ?
H25B C25 H25C 109.5 ?
C21 C26 H26A 109.5 ?
C21 C26 H26B 109.5 ?
C21 C26 H26C 109.5 ?
H26A C26 H26B 109.5 ?
H26A C26 H26C 109.5 ?
H26B C26 H26C 109.5 ?
N6 C27 H27A 109.5 ?
N6 C27 H27B 109.5 ?
N6 C27 H27C 109.5 ?
H27A C27 H27B 109.5 ?
H27A C27 H27C 109.5 ?
H27B C27 H27C 109.5 ?
N6 C28 H28A 109.5 ?
N6 C28 H28B 109.5 ?
N6 C28 H28C 109.5 ?
H28A C28 H28B 109.5 ?
H28A C28 H28C 109.5 ?
H28B C28 H28C 109.5 ?
S1 O11 Mn1 154.62(14) ?
O11 S1 C1S 101.81(13) ?
O12 S1 O11 114.66(15) ?
O12 S1 C1S 103.59(14) ?
O13 S1 O11 114.04(15) ?
O13 S1 O12 116.54(15) ?
O13 S1 C1S 103.62(16) ?
F11 C1S S1 111.0(2) ?
F12 C1S S1 111.9(2) ?
F12 C1S F11 107.2(3) ?
F12 C1S F13 107.3(3) ?
F13 C1S S1 111.2(2) ?
F13 C1S F11 107.9(3) ?
S2 O21 Mn1 132.81(15) ?
O21 S2 C2S 103.60(15) ?
O22 S2 O21 113.09(16) ?
O22 S2 O23 117.56(18) ?
O22 S2 C2S 104.12(15) ?
O23 S2 O21 113.04(16) ?
O23 S2 C2S 103.39(17) ?
F21 C2S S2 111.3(2) ?
F21 C2S F22 108.1(3) ?
F21 C2S F23 108.4(3) ?
F22 C2S S2 109.9(2) ?
F23 C2S S2 111.4(2) ?
F23 C2S F22 107.6(3) ?

loop_
_geom_bond_atom_site_label_1
_geom_bond_atom_site_label_2
_geom_bond_distance
_geom_bond_publ_flag
Mn1 N1 2.219(2) yes
Mn1 N2 2.308(2) yes
Mn1 N3 2.262(2) yes
Mn1 N4 2.255(2) yes
Mn1 O11 2.234(2) yes
Mn1 O21 2.161(2) yes
N1 C1 1.348(3) ?
N1 C5 1.346(4) ?
N2 C6 1.480(4) ?
N2 C11 1.496(3) ?
N2 C14 1.502(4) ?
N3 C15 1.496(3) ?
N3 C18 1.499(3) ?
N3 C19 1.482(3) ?
N4 C20 1.347(4) ?
N4 C24 1.342(3) ?
N5 C3 1.429(4) ?
N5 C9 1.456(4) ?
N5 C10 1.460(5) ?
N6 C22 1.410(4) ?
N6 C27 1.456(4) ?
N6 C28 1.461(4) ?
C1 H1 0.9500 ?
C1 C2 1.387(4) ?
C2 C3 1.404(4) ?
C2 C7 1.513(4) ?
C3 C4 1.409(4) ?
C4 C5 1.391(4) ?
C4 C8 1.502(4) ?
C5 C6 1.516(4) ?
C6 H6A 0.9900 ?
C6 H6B 0.9900 ?
C7 H7A 0.9800 ?
C7 H7B 0.9800 ?
C7 H7C 0.9800 ?
C8 H8A 0.9800 ?
C8 H8B 0.9800 ?
C8 H8C 0.9800 ?
C9 H9A 0.9800 ?
C9 H9B 0.9800 ?
C9 H9C 0.9800 ?
C10 H10A 0.9800 ?
C10 H10B 0.9800 ?
C10 H10C 0.9800 ?
C11 H11A 0.9900 ?
C11 H11B 0.9900 ?
C11 C12 1.535(4) ?
C12 H12A 0.9900 ?
C12 H12B 0.9900 ?
C12 C13 1.538(5) ?
C13 H13A 0.9900 ?
C13 H13B 0.9900 ?
C13 C14 1.556(4) ?
C14 H14 1.0000 ?
C14 C15 1.528(4) ?
C15 H15 1.0000 ?
C15 C16 1.553(4) ?
C16 H16A 0.9900 ?
C16 H16B 0.9900 ?
C16 C17 1.532(4) ?
C17 H17A 0.9900 ?
C17 H17B 0.9900 ?
C17 C18 1.533(4) ?
C18 H18A 0.9900 ?
C18 H18B 0.9900 ?
C19 H19A 0.9900 ?
C19 H19B 0.9900 ?
C19 C20 1.516(4) ?
C20 C21 1.394(4) ?
C21 C22 1.412(4) ?
C21 C26 1.509(4) ?
C22 C23 1.411(4) ?
C23 C24 1.387(4) ?
C23 C25 1.511(4) ?
C24 H24 0.9500 ?
C25 H25A 0.9800 ?
C25 H25B 0.9800 ?
C25 H25C 0.9800 ?
C26 H26A 0.9800 ?
C26 H26B 0.9800 ?
C26 H26C 0.9800 ?
C27 H27A 0.9800 ?
C27 H27B 0.9800 ?
C27 H27C 0.9800 ?
C28 H28A 0.9800 ?
C28 H28B 0.9800 ?
C28 H28C 0.9800 ?
O11 S1 1.458(2) ?
O12 S1 1.435(2) ?
O13 S1 1.432(3) ?
S1 C1S 1.838(3) ?
C1S F11 1.335(4) ?
C1S F12 1.321(4) ?
C1S F13 1.326(4) ?
O21 S2 1.464(2) ?
O22 S2 1.433(3) ?
O23 S2 1.439(3) ?
S2 C2S 1.827(3) ?
C2S F21 1.319(4) ?
C2S F22 1.326(4) ?
C2S F23 1.324(4) ?
